data_2006221
loop_
_publ_author_name
'Dalluhn, J\"org'
'Henschel, Dagmar'
'Blaschette, Armand'
'Jones, Peter G.'

_publ_section_title
;
 Polysulfonylamines. LXXXII. Oxalyl Chloride Dimesylamide
;
_journal_issue 6
_journal_name_full 'Acta Crystallographica Section C'
_journal_page_first 781
_journal_page_last 783
_journal_paper_doi 10.1107/S0108270197002096
_journal_volume 53
_journal_year 1997
_chemical_formula_sum 'C4 H6 Cl N O6 S2'
_chemical_formula_weight 263.67
_chemical_name_systematic
;
 Oxalyl chloride dimesylamide
;
_space_group_IT_number 19
_symmetry_cell_setting orthorhombic
_symmetry_space_group_name_Hall 'P 2ac 2ab'
_symmetry_space_group_name_H-M 'P 21 21 21'
_audit_creation_method SHELXL
_cell_angle_alpha 90.00
_cell_angle_beta 90.00
_cell_angle_gamma 90.00
_cell_formula_units_Z 4
_cell_length_a 8.939(2)
_cell_length_b 9.360(2)
_cell_length_c 11.438(2)
_cell_measurement_reflns_used 56
_cell_measurement_temperature 143(2)
_cell_measurement_theta_max 11.5
_cell_measurement_theta_min 10
_cell_volume 957.0(3)
_computing_cell_refinement DIF4
_computing_data_collection 'DIF4 (Stoe & Cie, 1991a)'
_computing_data_reduction 'REDU4 (Stoe & Cie, 1991b)'
_computing_molecular_graphics 'XP (Siemens, 1994)'
_computing_publication_material SHELXL93
_computing_structure_refinement 'SHELXL93 (Sheldrick, 1993)'
_computing_structure_solution 'SHELXS86 (Sheldrick, 1990)'
_diffrn_ambient_temperature 143(2)
_diffrn_measurement_device 'Stoe STADI-4'
_diffrn_measurement_method '\w/\q scans'
_diffrn_radiation_monochromator graphite
_diffrn_radiation_source 'fine-focus sealed tube'
_diffrn_radiation_type MoK\a
_diffrn_radiation_wavelength 0.71073
_diffrn_reflns_av_R_equivalents 0.0188
_diffrn_reflns_av_sigmaI/netI 0.0153
_diffrn_reflns_limit_h_max 11
_diffrn_reflns_limit_h_min -11
_diffrn_reflns_limit_k_max 12
_diffrn_reflns_limit_k_min 0
_diffrn_reflns_limit_l_max 14
_diffrn_reflns_limit_l_min 0
_diffrn_reflns_number 2418
_diffrn_reflns_theta_max 27.51
_diffrn_reflns_theta_min 3.15
_diffrn_standards_decay_% 0
_diffrn_standards_interval_time 60
_diffrn_standards_number 3
_exptl_absorpt_coefficient_mu 0.839
_exptl_absorpt_correction_type none
_exptl_crystal_colour colourless
_exptl_crystal_density_diffrn 1.830
_exptl_crystal_density_meas ?
_exptl_crystal_description prism
_exptl_crystal_F_000 536
_exptl_crystal_size_max 0.5
_exptl_crystal_size_mid 0.4
_exptl_crystal_size_min 0.4
_refine_diff_density_max 0.247
_refine_diff_density_min -0.220
_refine_ls_abs_structure_details 'Flack (1983)'
_refine_ls_abs_structure_Flack 0.02(5)
_refine_ls_extinction_coef 0.0221(14)
_refine_ls_extinction_method SHELXL
_refine_ls_goodness_of_fit_all 1.073
_refine_ls_goodness_of_fit_obs 1.075
_refine_ls_hydrogen_treatment 'H atoms: methyls refined as rigid groups'
_refine_ls_matrix_type full
_refine_ls_number_parameters 130
_refine_ls_number_reflns 2188
_refine_ls_number_restraints 0
_refine_ls_restrained_S_all 1.167
_refine_ls_restrained_S_obs 1.075
_refine_ls_R_factor_all 0.0208
_refine_ls_R_factor_obs .0201
_refine_ls_shift/esd_max 0.000
_refine_ls_shift/esd_mean 0.000
_refine_ls_structure_factor_coef Fsqd
_refine_ls_weighting_details 'w = 1/[\s^2^(Fo^2^)+(0.0297P)^2^+0.2238P] where P=(Fo^2^+2Fc^2^)/3'
_refine_ls_weighting_scheme calc
_refine_ls_wR_factor_all 0.0575
_refine_ls_wR_factor_obs .0526
_reflns_number_observed 2162
_reflns_number_total 2195
_reflns_observed_criterion >2sigma(I)
_cod_data_source_file fg1267.cif
_cod_data_source_block ben
_cod_depositor_comments
;
The following automatic conversions were performed:

'_exptl_crystal_density_meas' value 'not measured' was changed to '?'
- the value is perceived as not measured.

Automatic conversion script
Id: cif_fix_values 3008 2015-01-20 13:52:24Z robertas 

The following automatic conversions were performed:

'_refine_ls_weighting_scheme' value 'calc w =
1/[\s^2^(Fo^2^)+(0.0297P)^2^+0.2238P] where P=(Fo^2^+2Fc^2^)/3' was
changed to 'calc'. New tag '_refine_ls_weighting_details' was
created. The value of the new tag was set to 'w =
1/[\s^2^(Fo^2^)+(0.0297P)^2^+0.2238P] where P=(Fo^2^+2Fc^2^)/3'.

Automatic conversion script
Id: cif_fix_values 3143 2015-03-26 13:38:13Z robertas 
;
_cod_database_code 2006221

loop_
_symmetry_equiv_pos_as_xyz
'x, y, z'
'-x+1/2, -y, z+1/2'
'-x, y+1/2, -z+1/2'
'x+1/2, -y+1/2, -z'

loop_
_atom_site_aniso_label
_atom_site_aniso_U_11
_atom_site_aniso_U_22
_atom_site_aniso_U_33
_atom_site_aniso_U_12
_atom_site_aniso_U_13
_atom_site_aniso_U_23
N1 .0217(6) .0197(6) .0153(5) .0006(5) .0025(4) -.0002(5)
S1 .0200(2) .0265(2) .0153(2) .00188(14) .00170(13) -.00006(14)
S2 .0201(2) .0226(2) .0217(2) .00346(14) .00083(13) -.00233(14)
O1 .0291(6) .0357(6) .0262(6) -.0050(5) .0069(5) .0029(5)
O2 .0286(6) .0306(6) .0241(6) .0079(5) .0010(5) -.0035(5)
O3 .0278(6) .0418(7) .0360(7) .0008(6) .0112(5) -.0112(6)
O4 .0393(7) .0287(6) .0309(6) .0103(5) -.0059(6) .0024(5)
C1 .0300(8) .0390(9) .0196(7) .0047(8) -.0081(6) -.0010(7)
C2 .0282(8) .0238(8) .0314(8) -.0021(7) -.0042(7) -.0032(7)
C3 .0236(7) .0231(7) .0200(7) -.0021(6) .0011(6) .0018(6)
C4 .0287(8) .0226(7) .0220(7) -.0031(7) .0061(6) .0014(5)
O5 .0531(8) .0324(6) .0182(5) -.0076(6) -.0025(5) .0023(5)
O6 .0345(6) .0348(7) .0325(7) -.0104(6) -.0020(6) -.0042(5)
Cl .0594(3) .0258(2) .0483(3) .0062(2) -.0068(2) .0062(2)

loop_
_atom_site_label
_atom_site_fract_x
_atom_site_fract_y
_atom_site_fract_z
_atom_site_U_iso_or_equiv
_atom_site_thermal_displace_type
_atom_site_calc_flag
_atom_site_refinement_flags
_atom_site_occupancy
_atom_site_disorder_group
_atom_site_type_symbol
N1 .49951(14) .41739(14) .48450(10) .0189(2) Uani d . 1 . N
S1 .57952(4) .39575(4) .34920(3) .02059(9) Uani d . 1 . S
S2 .46036(4) .58510(4) .53775(3) .02149(10) Uani d . 1 . S
O1 .67687(14) .51367(14) .33207(11) .0303(3) Uani d . 1 . O
O2 .64085(14) .25469(13) .35360(11) .0278(3) Uani d . 1 . O
O3 .34708(14) .5654(2) .62251(11) .0352(3) Uani d . 1 . O
O4 .4298(2) .66835(13) .43634(11) .0330(3) Uani d . 1 . O
C1 .4283(2) .4036(2) .25294(13) .0295(3) Uani d . 1 . C
H1A .3549 .3303 .2741 .035 Uiso calc R 1 . H
H1B .4635 .3868 .1730 .035 Uiso calc R 1 . H
H1C .3816 .4981 .2577 .035 Uiso calc R 1 . H
C2 .6279(2) .6369(2) .6040(2) .0278(3) Uani d . 1 . C
H2A .7057 .6474 .5442 .033 Uiso calc R 1 . H
H2B .6585 .5640 .6607 .033 Uiso calc R 1 . H
H2C .6135 .7283 .6443 .033 Uiso calc R 1 . H
C3 .5005(2) .3029(2) .56440(14) .0222(3) Uani d . 1 . C
C4 .4578(2) .1568(2) .51329(14) .0244(3) Uani d . 1 . C
O5 .5185(2) .31683(14) .66708(10) .0346(3) Uani d . 1 . O
O6 .35879(15) .13859(14) .44719(12) .0339(3) Uani d . 1 . O
Cl .55941(7) .01965(5) .57711(5) .04449(14) Uani d . 1 . Cl

loop_
_atom_type_symbol
_atom_type_description
_atom_type_scat_dispersion_real
_atom_type_scat_dispersion_imag
_atom_type_scat_source
C C 0.0033 0.0016 'International Tables Vol C Tables 4.2.6.8 and 6.1.1.4'
H H 0.0000 0.0000 'International Tables Vol C Tables 4.2.6.8 and 6.1.1.4'
N N 0.0061 0.0033 'International Tables Vol C Tables 4.2.6.8 and 6.1.1.4'
O O 0.0106 0.0060 'International Tables Vol C Tables 4.2.6.8 and 6.1.1.4'
S S 0.1246 0.1234 'International Tables Vol C Tables 4.2.6.8 and 6.1.1.4'
Cl Cl 0.1484 0.1585 'International Tables Vol C Tables 4.2.6.8 and 6.1.1.4'

loop_
_geom_angle_atom_site_label_1
_geom_angle_atom_site_label_2
_geom_angle_atom_site_label_3
_geom_angle
_geom_angle_publ_flag
C3 N1 S1 119.51(11) y
C3 N1 S2 117.78(10) y
S1 N1 S2 120.77(7) y
O1 S1 O2 119.19(8) ?
O1 S1 N1 106.75(7) ?
O2 S1 N1 103.70(7) ?
O1 S1 C1 110.80(9) ?
O2 S1 C1 110.97(8) ?
N1 S1 C1 103.95(7) ?
O3 S2 O4 119.51(8) ?
O3 S2 N1 105.64(7) ?
O4 S2 N1 104.48(7) ?
O3 S2 C2 110.65(8) ?
O4 S2 C2 111.46(9) ?
N1 S2 C2 103.44(7) ?
O5 C3 N1 123.8(2) y
O5 C3 C4 120.40(15) y
N1 C3 C4 115.40(13) y
O6 C4 C3 124.1(2) y
O6 C4 Cl 123.85(14) y
C3 C4 Cl 111.66(12) y

loop_
_geom_bond_atom_site_label_1
_geom_bond_atom_site_label_2
_geom_bond_site_symmetry_2
_geom_bond_distance
_geom_bond_publ_flag
N1 C3 . 1.408(2) y
N1 S1 . 1.7168(12) y
N1 S2 . 1.7198(14) y
S1 O1 . 1.4191(13) y
S1 O2 . 1.4305(12) y
S1 C1 . 1.745(2) y
S2 O3 . 1.4140(13) y
S2 O4 . 1.4237(13) y
S2 C2 . 1.747(2) y
C3 O5 . 1.192(2) y
C3 C4 . 1.535(2) y
C4 O6 . 1.177(2) y
C4 Cl . 1.734(2) y

loop_
_geom_torsion_atom_site_label_1
_geom_torsion_atom_site_label_2
_geom_torsion_atom_site_label_3
_geom_torsion_atom_site_label_4
_geom_torsion
C3 N1 S1 O1 -129.99(12)
S2 N1 S1 O1 33.80(10)
C3 N1 S1 O2 -3.29(13)
S2 N1 S1 O2 160.49(9)
C3 N1 S1 C1 112.82(13)
S2 N1 S1 C1 -83.39(10)
C3 N1 S2 O3 -38.68(13)
S1 N1 S2 O3 157.26(9)
C3 N1 S2 O4 -165.58(12)
S1 N1 S2 O4 30.36(11)
C3 N1 S2 C2 77.65(13)
S1 N1 S2 C2 -86.41(10)
S1 N1 C3 O5 142.1(2)
S2 N1 C3 O5 -22.2(2)
S1 N1 C3 C4 -45.0(2)
S2 N1 C3 C4 150.76(11)
O5 C3 C4 O6 130.7(2)
N1 C3 C4 O6 -42.5(2)
O5 C3 C4 Cl -42.5(2)
N1 C3 C4 Cl 144.29(11)

loop_
_cod_related_entry_id
_cod_related_entry_database
_cod_related_entry_code
1 ChemSpider 21137690
